data_2222813
loop_
_publ_author_name
'Hu, Meihong'
'Zhang, Shishen'

_publ_section_title Bis[\m~2~-1,2-bis(imidazol-1-ylmethyl)benzene-\k^2^<i>N</i>^3^:<i>N</i>^3'^]bis[dichloridozinc(II)]
_journal_coeditor_code NG2598
_journal_issue 8
_journal_name_full 'Acta Crystallographica Section E'
_journal_page_first m970
_journal_paper_doi 10.1107/S1600536809027044
_journal_volume 65
_journal_year 2009
_chemical_formula_iupac '[Zn2 Cl4 (C14 H14 N4)2]'
_chemical_formula_moiety 'C28 H28 Cl4 N8 Zn2'
_chemical_formula_sum 'C28 H28 Cl4 N8 Zn2'
_chemical_formula_weight 749.12
_chemical_name_systematic
;
Bis[\m~2~-1,2-bis(imidazol-1-ylmethyl)benzene-
\k^2^<i>N</i>^3^:<i>N</i>^3'^)]bis[dichloridozinc(II)]
;
_space_group_IT_number 2
_symmetry_cell_setting triclinic
_symmetry_space_group_name_Hall '-P 1'
_symmetry_space_group_name_H-M 'P -1'
_atom_sites_solution_hydrogens geom
_atom_sites_solution_primary direct
_atom_sites_solution_secondary difmap
_audit_creation_method SHELXL-97
_cell_angle_alpha 102.824(2)
_cell_angle_beta 105.720(2)
_cell_angle_gamma 91.763(2)
_cell_formula_units_Z 1
_cell_length_a 8.5502(12)
_cell_length_b 8.7267(13)
_cell_length_c 11.5726(17)
_cell_measurement_reflns_used 3130
_cell_measurement_temperature 291(2)
_cell_measurement_theta_max 26.00
_cell_measurement_theta_min 1.88
_cell_volume 806.7(2)
_computing_cell_refinement 'SAINT (Bruker, 2005)'
_computing_data_collection 'APEX2 (Bruker, 2005)'
_computing_data_reduction 'SAINT (Bruker, 2005)'
_computing_molecular_graphics 'SHELXTL (Sheldrick, 2008)'
_computing_publication_material 'SHELXTL (Sheldrick, 2008)'
_computing_structure_refinement 'SHELXL97 (Sheldrick, 2008)'
_computing_structure_solution 'SHELXS97 (Sheldrick, 2008)'
_diffrn_ambient_temperature 291(2)
_diffrn_measured_fraction_theta_full 0.987
_diffrn_measured_fraction_theta_max 0.987
_diffrn_measurement_device_type 'Bruker SMART APEX CCD'
_diffrn_measurement_method '\f and \w'
_diffrn_radiation_monochromator graphite
_diffrn_radiation_source 'fine-focus sealed tube'
_diffrn_radiation_type MoK\a
_diffrn_radiation_wavelength 0.71073
_diffrn_reflns_av_R_equivalents 0.0188
_diffrn_reflns_av_sigmaI/netI 0.0292
_diffrn_reflns_limit_h_max 10
_diffrn_reflns_limit_h_min -10
_diffrn_reflns_limit_k_max 10
_diffrn_reflns_limit_k_min -10
_diffrn_reflns_limit_l_max 14
_diffrn_reflns_limit_l_min -13
_diffrn_reflns_number 6327
_diffrn_reflns_theta_full 26.00
_diffrn_reflns_theta_max 26.00
_diffrn_reflns_theta_min 1.88
_exptl_absorpt_coefficient_mu 1.851
_exptl_absorpt_correction_T_max 0.8085
_exptl_absorpt_correction_T_min 0.7085
_exptl_absorpt_correction_type multi-scan
_exptl_absorpt_process_details '(SADABS; Bruker, 2000)'
_exptl_crystal_colour white
_exptl_crystal_density_diffrn 1.542
_exptl_crystal_density_method 'not measured'
_exptl_crystal_description block
_exptl_crystal_F_000 380
_exptl_crystal_size_max 0.20
_exptl_crystal_size_mid 0.15
_exptl_crystal_size_min 0.12
_refine_diff_density_max 0.419
_refine_diff_density_min -0.266
_refine_ls_extinction_method none
_refine_ls_goodness_of_fit_ref 1.089
_refine_ls_hydrogen_treatment constr
_refine_ls_matrix_type full
_refine_ls_number_parameters 190
_refine_ls_number_reflns 3130
_refine_ls_number_restraints 0
_refine_ls_restrained_S_all 1.089
_refine_ls_R_factor_all 0.0377
_refine_ls_R_factor_gt 0.0346
_refine_ls_shift/su_max 0.001
_refine_ls_shift/su_mean 0.001
_refine_ls_structure_factor_coef Fsqd
_refine_ls_weighting_details 'calc w=1/[\s^2^(Fo^2^)+(0.0401P)^2^+0.3649P] where P=(Fo^2^+2Fc^2^)/3'
_refine_ls_weighting_scheme calc
_refine_ls_wR_factor_gt 0.0819
_refine_ls_wR_factor_ref 0.0836
_reflns_number_gt 2912
_reflns_number_total 3130
_reflns_threshold_expression I>2\s(I)
_cod_data_source_file ng2598.cif
_cod_data_source_block I
_cod_original_cell_volume 806.6(2)
_cod_database_code 2222813
_cod_database_fobs_code 2222813

loop_
_symmetry_equiv_pos_as_xyz
'x, y, z'
'-x, -y, -z'

loop_
_atom_site_type_symbol
_atom_site_label
_atom_site_fract_x
_atom_site_fract_y
_atom_site_fract_z
_atom_site_U_iso_or_equiv
_atom_site_adp_type
_atom_site_calc_flag
_atom_site_refinement_flags
_atom_site_occupancy
_atom_site_disorder_assembly
_atom_site_disorder_group
Zn Zn1 0.77170(3) 0.60926(3) 0.29452(3) 0.03231(11) Uani d . 1 . .
Cl Cl1 0.67332(9) 0.68391(9) 0.11848(6) 0.04696(19) Uani d . 1 . .
Cl Cl2 1.02202(9) 0.52603(9) 0.32757(7) 0.04806(19) Uani d . 1 . .
N N1 0.6030(3) 0.4485(3) 0.2991(2) 0.0369(5) Uani d . 1 . .
N N2 0.2055(3) 0.2012(2) 0.56368(19) 0.0345(5) Uani d . 1 . .
N N3 0.3737(3) 0.2956(2) 0.2378(2) 0.0348(5) Uani d . 1 . .
N N4 0.1141(3) 0.0502(3) 0.37642(19) 0.0355(5) Uani d . 1 . .
C C1 0.1171(3) -0.0585(3) 0.1590(2) 0.0354(6) Uani d . 1 . .
C C2 0.2061(3) 0.0452(3) 0.1196(2) 0.0340(6) Uani d . 1 . .
C C3 0.1073(3) 0.1879(3) 0.4517(2) 0.0360(6) Uani d . 1 . .
H H3 0.0415 0.2650 0.4282 0.043 Uiso calc R 1 . .
C C4 0.2099(3) 0.2226(3) 0.1610(3) 0.0397(6) Uani d . 1 . .
H H4A 0.1774 0.2663 0.0890 0.048 Uiso calc R 1 . .
H H4B 0.1321 0.2479 0.2081 0.048 Uiso calc R 1 . .
C C5 0.4628(3) 0.4045(3) 0.2123(2) 0.0372(6) Uani d . 1 . .
H H5 0.4303 0.4445 0.1423 0.045 Uiso calc R 1 . .
C C6 0.0157(3) -0.0051(4) 0.2462(2) 0.0444(7) Uani d . 1 . .
H H6A -0.0454 0.0798 0.2214 0.053 Uiso calc R 1 . .
H H6B -0.0623 -0.0921 0.2393 0.053 Uiso calc R 1 . .
C C7 0.2892(3) -0.0154(4) 0.0350(3) 0.0430(7) Uani d . 1 . .
H H7 0.3476 0.0535 0.0076 0.052 Uiso calc R 1 . .
C C8 0.1177(4) -0.2205(3) 0.1138(3) 0.0466(7) Uani d . 1 . .
H H8 0.0601 -0.2909 0.1407 0.056 Uiso calc R 1 . .
C C9 0.4618(4) 0.2681(4) 0.3476(3) 0.0526(8) Uani d . 1 . .
H H9 0.4305 0.1979 0.3888 0.063 Uiso calc R 1 . .
C C10 0.2212(4) -0.0315(3) 0.4443(3) 0.0493(7) Uani d . 1 . .
H H10 0.2497 -0.1322 0.4167 0.059 Uiso calc R 1 . .
C C11 0.2777(4) 0.0627(3) 0.5594(3) 0.0465(7) Uani d . 1 . .
H H11 0.3536 0.0377 0.6253 0.056 Uiso calc R 1 . .
C C12 0.2873(4) -0.1759(4) -0.0095(3) 0.0529(8) Uani d . 1 . .
H H12 0.3440 -0.2143 -0.0663 0.063 Uiso calc R 1 . .
C C13 0.2020(4) -0.2781(4) 0.0301(3) 0.0536(8) Uani d . 1 . .
H H13 0.2008 -0.3864 0.0006 0.064 Uiso calc R 1 . .
C C14 0.6028(4) 0.3625(4) 0.3844(3) 0.0503(8) Uani d . 1 . .
H H14 0.6865 0.3682 0.4564 0.060 Uiso calc R 1 . .

loop_
_atom_site_aniso_label
_atom_site_aniso_U_11
_atom_site_aniso_U_22
_atom_site_aniso_U_33
_atom_site_aniso_U_12
_atom_site_aniso_U_13
_atom_site_aniso_U_23
Zn1 0.03700(18) 0.02838(17) 0.02722(17) -0.00505(12) 0.00577(12) 0.00311(12)
Cl1 0.0514(4) 0.0511(4) 0.0332(4) -0.0078(3) 0.0000(3) 0.0161(3)
Cl2 0.0478(4) 0.0450(4) 0.0513(4) 0.0128(3) 0.0123(3) 0.0126(3)
N1 0.0403(12) 0.0338(12) 0.0311(11) -0.0096(9) 0.0042(9) 0.0056(9)
N2 0.0405(12) 0.0316(11) 0.0282(11) 0.0006(9) 0.0081(9) 0.0028(9)
N3 0.0337(11) 0.0323(11) 0.0355(12) -0.0045(9) 0.0059(9) 0.0078(9)
N4 0.0420(12) 0.0327(12) 0.0289(11) -0.0066(9) 0.0111(9) 0.0012(9)
C1 0.0353(13) 0.0378(14) 0.0267(12) -0.0059(11) 0.0060(11) -0.0004(10)
C2 0.0315(12) 0.0367(14) 0.0289(13) 0.0000(11) 0.0036(10) 0.0044(11)
C3 0.0409(14) 0.0315(13) 0.0331(14) 0.0015(11) 0.0096(11) 0.0041(11)
C4 0.0315(13) 0.0351(14) 0.0472(16) -0.0006(11) 0.0063(12) 0.0057(12)
C5 0.0425(15) 0.0348(14) 0.0312(14) -0.0041(11) 0.0059(11) 0.0079(11)
C6 0.0414(15) 0.0506(17) 0.0320(14) -0.0166(13) 0.0093(12) -0.0048(12)
C7 0.0387(14) 0.0509(17) 0.0423(16) 0.0027(13) 0.0159(12) 0.0119(13)
C8 0.0583(18) 0.0347(15) 0.0396(16) -0.0110(13) 0.0089(14) 0.0028(12)
C9 0.0502(17) 0.0552(19) 0.0521(18) -0.0132(14) 0.0030(14) 0.0290(15)
C10 0.072(2) 0.0315(15) 0.0442(17) 0.0105(14) 0.0202(15) 0.0037(12)
C11 0.0595(18) 0.0429(16) 0.0372(15) 0.0118(14) 0.0102(14) 0.0133(13)
C12 0.0480(17) 0.061(2) 0.0457(18) 0.0137(15) 0.0163(14) 0.0000(15)
C13 0.065(2) 0.0349(16) 0.0481(18) 0.0098(14) 0.0053(15) -0.0028(13)
C14 0.0486(17) 0.0542(19) 0.0399(16) -0.0125(14) -0.0049(13) 0.0187(14)

loop_
_atom_type_symbol
_atom_type_description
_atom_type_scat_dispersion_real
_atom_type_scat_dispersion_imag
_atom_type_scat_source
C C 0.0033 0.0016 'International Tables Vol C Tables 4.2.6.8 and 6.1.1.4'
H H 0.0000 0.0000 'International Tables Vol C Tables 4.2.6.8 and 6.1.1.4'
N N 0.0061 0.0033 'International Tables Vol C Tables 4.2.6.8 and 6.1.1.4'
Cl Cl 0.1484 0.1585 'International Tables Vol C Tables 4.2.6.8 and 6.1.1.4'
Zn Zn 0.2839 1.4301 'International Tables Vol C Tables 4.2.6.8 and 6.1.1.4'

loop_
_geom_angle_atom_site_label_1
_geom_angle_atom_site_label_2
_geom_angle_atom_site_label_3
_geom_angle_site_symmetry_1
_geom_angle_site_symmetry_3
_geom_angle
_geom_angle_publ_flag
N1 Zn1 N2 . 2_666 108.85(9) yes
N1 Zn1 Cl1 . . 106.18(7) ?
N2 Zn1 Cl1 2_666 . 108.10(7) ?
N1 Zn1 Cl2 . . 112.82(7) ?
N2 Zn1 Cl2 2_666 . 104.18(7) ?
Cl1 Zn1 Cl2 . . 116.46(3) yes
C5 N1 C14 . . 105.8(2) ?
C5 N1 Zn1 . . 123.62(18) ?
C14 N1 Zn1 . . 130.57(18) ?
C3 N2 C11 . . 105.6(2) ?
C3 N2 Zn1 . 2_666 123.80(18) ?
C11 N2 Zn1 . 2_666 130.53(19) ?
C5 N3 C9 . . 107.0(2) ?
C5 N3 C4 . . 125.4(2) ?
C9 N3 C4 . . 127.6(2) ?
C3 N4 C10 . . 107.1(2) ?
C3 N4 C6 . . 125.6(2) ?
C10 N4 C6 . . 127.2(2) ?
C2 C1 C8 . . 118.8(2) ?
C2 C1 C6 . . 123.4(2) ?
C8 C1 C6 . . 117.8(3) ?
C7 C2 C1 . . 119.0(2) ?
C7 C2 C4 . . 118.3(2) ?
C1 C2 C4 . . 122.7(2) ?
N2 C3 N4 . . 111.5(2) ?
N2 C3 H3 . . 124.3 ?
N4 C3 H3 . . 124.3 ?
N3 C4 C2 . . 111.8(2) ?
N3 C4 H4A . . 109.3 ?
C2 C4 H4A . . 109.3 ?
N3 C4 H4B . . 109.3 ?
C2 C4 H4B . . 109.3 ?
H4A C4 H4B . . 107.9 ?
N1 C5 N3 . . 111.4(2) ?
N1 C5 H5 . . 124.3 ?
N3 C5 H5 . . 124.3 ?
N4 C6 C1 . . 113.2(2) ?
N4 C6 H6A . . 108.9 ?
C1 C6 H6A . . 108.9 ?
N4 C6 H6B . . 108.9 ?
C1 C6 H6B . . 108.9 ?
H6A C6 H6B . . 107.7 ?
C12 C7 C2 . . 121.4(3) ?
C12 C7 H7 . . 119.3 ?
C2 C7 H7 . . 119.3 ?
C13 C8 C1 . . 121.1(3) ?
C13 C8 H8 . . 119.4 ?
C1 C8 H8 . . 119.4 ?
C14 C9 N3 . . 106.7(2) ?
C14 C9 H9 . . 126.6 ?
N3 C9 H9 . . 126.6 ?
C11 C10 N4 . . 106.5(2) ?
C11 C10 H10 . . 126.7 ?
N4 C10 H10 . . 126.7 ?
C10 C11 N2 . . 109.2(3) ?
C10 C11 H11 . . 125.4 ?
N2 C11 H11 . . 125.4 ?
C13 C12 C7 . . 119.8(3) ?
C13 C12 H12 . . 120.1 ?
C7 C12 H12 . . 120.1 ?
C12 C13 C8 . . 119.9(3) ?
C12 C13 H13 . . 120.1 ?
C8 C13 H13 . . 120.1 ?
C9 C14 N1 . . 109.1(3) ?
C9 C14 H14 . . 125.4 ?
N1 C14 H14 . . 125.4 ?

loop_
_geom_bond_atom_site_label_1
_geom_bond_atom_site_label_2
_geom_bond_site_symmetry_2
_geom_bond_distance
_geom_bond_publ_flag
Zn1 N1 . 2.000(2) yes
Zn1 N2 2_666 2.017(2) yes
Zn1 Cl1 . 2.2309(8) yes
Zn1 Cl2 . 2.2428(8) yes
N1 C5 . 1.320(3) ?
N1 C14 . 1.366(4) ?
N2 C3 . 1.317(3) ?
N2 C11 . 1.371(4) ?
N2 Zn1 2_666 2.017(2) ?
N3 C5 . 1.330(3) ?
N3 C9 . 1.366(4) ?
N3 C4 . 1.475(3) ?
N4 C3 . 1.332(3) ?
N4 C10 . 1.365(4) ?
N4 C6 . 1.476(3) ?
C1 C2 . 1.392(4) ?
C1 C8 . 1.395(4) ?
C1 C6 . 1.509(4) ?
C2 C7 . 1.383(4) ?
C2 C4 . 1.512(4) ?
C3 H3 . 0.9300 ?
C4 H4A . 0.9700 ?
C4 H4B . 0.9700 ?
C5 H5 . 0.9300 ?
C6 H6A . 0.9700 ?
C6 H6B . 0.9700 ?
C7 C12 . 1.379(4) ?
C7 H7 . 0.9300 ?
C8 C13 . 1.377(5) ?
C8 H8 . 0.9300 ?
C9 C14 . 1.348(4) ?
C9 H9 . 0.9300 ?
C10 C11 . 1.350(4) ?
C10 H10 . 0.9300 ?
C11 H11 . 0.9300 ?
C12 C13 . 1.363(5) ?
C12 H12 . 0.9300 ?
C13 H13 . 0.9300 ?
C14 H14 . 0.9300 ?
